data_4037664
loop_
_publ_author_name
'Brunner, Henri'
'Tsuno, Takashi'
'Bal\'azs, G\'abor'

_publ_section_title
;
 Chiral Selectivity in the Achiral Amino Acid Glycine.
;
_journal_name_full 'The Journal of organic chemistry'
_journal_paper_doi 10.1021/acs.joc.9b02726
_journal_year 2019
_chemical_formula_moiety 'Cl, C3 H8 N O2'
_chemical_formula_sum 'C3 H8 Cl N O2'
_chemical_formula_weight 125.55
_chemical_name_systematic 'Methyl glycinate hydrochloride'
_space_group_crystal_system monoclinic
_space_group_IT_number 14
_space_group_name_Hall '-P 2ybc'
_space_group_name_H-M_alt 'P 1 21/c 1'
_atom_sites_solution_hydrogens geom
_atom_sites_solution_primary dual
_audit_creation_date 2019-05-15
_audit_creation_method
;
Olex2 1.2
(compiled 2018.05.29 svn.r3508 for OlexSys, GUI svn.r5506)
;
_cell_angle_alpha 90
_cell_angle_beta 99.548(4)
_cell_angle_gamma 90
_cell_formula_units_Z 4
_cell_length_a 8.3685(3)
_cell_length_b 12.5338(4)
_cell_length_c 5.6550(2)
_cell_measurement_reflns_used 2649
_cell_measurement_temperature 173
_cell_measurement_theta_max 30.4100
_cell_measurement_theta_min 2.9440
_cell_volume 584.93(4)
_computing_cell_refinement 'CrysAlisPro 1.171.39.46e (Rigaku OD, 2018)'
_computing_data_collection 'CrysAlisPro 1.171.39.46e (Rigaku OD, 2018)'
_computing_data_reduction 'CrysAlisPro 1.171.39.46e (Rigaku OD, 2018)'
_computing_molecular_graphics 'Olex2 (Dolomanov et al., 2009)'
_computing_publication_material 'Olex2 (Dolomanov et al., 2009)'
_computing_structure_refinement 'ShelXL (Sheldrick, 2015)'
_computing_structure_solution 'ShelXT (Sheldrick, 2015)'
_diffrn_ambient_temperature 173
_diffrn_detector 'Rigaku HyPix-3000 area detector'
_diffrn_detector_area_resol_mean 10.0
_diffrn_detector_type 'HPC area detector'
_diffrn_measured_fraction_theta_full 1.000
_diffrn_measured_fraction_theta_max 0.965
_diffrn_measurement_details
;
List of Runs (angles in degrees, time in seconds):

  # Type    Start    End  Width  t~exp~   \w     \q     \k     \f   Frames
--------------------------------------------------------------------------
  1  \w    -74.00 -40.00   0.50   23.27    --   20.00  54.00 -60.00   68
  2  \w    -34.00  -8.00   0.50   23.27    --   20.00  54.00 -60.00   52
  3  \w     23.00 108.00   0.50   23.27    --   20.00  54.00 -60.00  170
  4  \w    -73.00 -12.00   0.50   23.27    --   20.00  54.00 150.00  122
  5  \w     19.00  57.00   0.50   23.27    --   20.00  54.00 150.00   76
  6  \w    -42.00  -7.00   0.50   23.27    --   20.00  54.00  90.00   70
  7  \w     -5.00  21.00   0.50   23.27    --   20.00  54.00  90.00   52
  8  \w     51.00  95.00   0.50   23.27    --   20.00  54.00  90.00   88
  9  \w    -73.00 108.00   0.50   23.27    --   20.00  54.00  30.00  362
;
_diffrn_measurement_device 'fixed-chi diffractometer'
_diffrn_measurement_device_type 'Rigaku XtaLAB mini2'
_diffrn_measurement_method '\w scans'
_diffrn_orient_matrix_type 'CrysAlisPro convention (1999,Acta A55,543-557)'
_diffrn_orient_matrix_UB_11 0.0228989000
_diffrn_orient_matrix_UB_12 -0.0183621000
_diffrn_orient_matrix_UB_13 0.1194457000
_diffrn_orient_matrix_UB_21 0.0737654000
_diffrn_orient_matrix_UB_22 0.0287317000
_diffrn_orient_matrix_UB_23 0.0093152000
_diffrn_orient_matrix_UB_31 -0.0376958000
_diffrn_orient_matrix_UB_32 0.0451955000
_diffrn_orient_matrix_UB_33 0.0425823000
_diffrn_radiation_monochromator 'curved graphite'
_diffrn_radiation_probe x-ray
_diffrn_radiation_type MoK\a
_diffrn_radiation_wavelength 0.71073
_diffrn_reflns_av_R_equivalents 0.0190
_diffrn_reflns_av_unetI/netI 0.0258
_diffrn_reflns_Laue_measured_fraction_full 1.000
_diffrn_reflns_Laue_measured_fraction_max 0.965
_diffrn_reflns_limit_h_max 11
_diffrn_reflns_limit_h_min -11
_diffrn_reflns_limit_k_max 17
_diffrn_reflns_limit_k_min -17
_diffrn_reflns_limit_l_max 7
_diffrn_reflns_limit_l_min -8
_diffrn_reflns_number 5320
_diffrn_reflns_point_group_measured_fraction_full 1.000
_diffrn_reflns_point_group_measured_fraction_max 0.965
_diffrn_reflns_theta_full 25.000
_diffrn_reflns_theta_max 30.487
_diffrn_reflns_theta_min 2.468
_diffrn_source 'Sealed X-ray tube'
_diffrn_source_type 'Sealed X-ray tube'
_exptl_absorpt_coefficient_mu 0.549
_exptl_absorpt_correction_T_max 1.00000
_exptl_absorpt_correction_T_min 0.99488
_exptl_absorpt_correction_type multi-scan
_exptl_absorpt_process_details
;
CrysAlisPro 1.171.39.46e (Rigaku Oxford Diffraction, 2018)
Empirical absorption correction using spherical harmonics,
 implemented in SCALE3 ABSPACK scaling algorithm.
;
_exptl_crystal_colour 'clear colourless'
_exptl_crystal_colour_lustre clear
_exptl_crystal_colour_primary colourless
_exptl_crystal_density_diffrn 1.426
_exptl_crystal_description block
_exptl_crystal_F_000 264
_exptl_crystal_preparation 'from TCI'
_exptl_crystal_recrystallization_method 'Crystallization from H2O/DMSO/THF'
_exptl_crystal_size_max 0.239
_exptl_crystal_size_mid 0.158
_exptl_crystal_size_min 0.127
_refine_diff_density_max 1.522
_refine_diff_density_min -0.312
_refine_diff_density_rms 0.098
_refine_ls_extinction_method none
_refine_ls_goodness_of_fit_ref 1.247
_refine_ls_hydrogen_treatment constr
_refine_ls_matrix_type full
_refine_ls_number_parameters 66
_refine_ls_number_reflns 1707
_refine_ls_number_restraints 0
_refine_ls_restrained_S_all 1.247
_refine_ls_R_factor_all 0.0583
_refine_ls_R_factor_gt 0.0503
_refine_ls_shift/su_max 0.000
_refine_ls_shift/su_mean 0.000
_refine_ls_structure_factor_coef Fsqd
_refine_ls_weighting_details 'w=1/[\s^2^(Fo^2^)+(0.0425P)^2^+1.3869P] where P=(Fo^2^+2Fc^2^)/3'
_refine_ls_weighting_scheme calc
_refine_ls_wR_factor_gt 0.1502
_refine_ls_wR_factor_ref 0.1534
_reflns_Friedel_coverage 0.000
_reflns_number_gt 1468
_reflns_number_total 1707
_reflns_threshold_expression 'I > 2\s(I)'
_cod_data_source_file jo9b02726_si_002.cif
_cod_data_source_block CCDC1916163
_cod_database_code 4037664
_shelx_shelxl_version_number 2018/3
_chemical_oxdiff_formula 'C3 H8 Cl1 N1 O2'
_chemical_oxdiff_usercomment 'Me glycine HCl'
_shelx_space_group_comment
;
The symmetry employed for this shelxl refinement is uniquely defined
by the following loop, which should always be used as a source of
symmetry information in preference to the above space-group names.
They are only intended as comments.
;
_reflns_odcompleteness_completeness 100.00
_reflns_odcompleteness_iscentric 1
_reflns_odcompleteness_theta 27.42
_olex2_refinement_description
;
1. Fixed Uiso
 At 1.2 times of:
  All C(H,H) groups, All N(H,H,H) groups
 At 1.5 times of:
  All C(H,H,H) groups
2.a Secondary CH2 refined with riding coordinates:
 C006(H00D,H00E)
2.b Idealised Me refined as rotating group:
 N004(H00A,H00B,H00C), C007(H00F,H00G,H00H)
;
_olex2_submission_special_instructions 'No special instructions were received'
_oxdiff_exptl_absorpt_empirical_details
;
Empirical correction (ABSPACK) includes:
- Absorption correction using spherical harmonics
- Frame scaling
;
_oxdiff_exptl_absorpt_empirical_full_max 1.044
_oxdiff_exptl_absorpt_empirical_full_min 0.979

loop_
_space_group_symop_operation_xyz
'x, y, z'
'-x, y+1/2, -z+1/2'
'-x, -y, -z'
'x, -y-1/2, z-1/2'

loop_
_atom_site_label
_atom_site_type_symbol
_atom_site_fract_x
_atom_site_fract_y
_atom_site_fract_z
_atom_site_U_iso_or_equiv
_atom_site_adp_type
_atom_site_occupancy
_atom_site_site_symmetry_order
_atom_site_calc_flag
_atom_site_refinement_flags_posn
Cl01 Cl 1.02462(8) 0.38336(5) 0.25276(12) 0.0223(2) Uani 1 1 d .
O002 O 0.6293(3) 0.31285(18) 0.9740(4) 0.0275(5) Uani 1 1 d .
O003 O 0.4440(3) 0.4084(2) 0.7284(5) 0.0332(6) Uani 1 1 d .
N004 N 0.8665(3) 0.35605(18) 0.7100(4) 0.0182(4) Uani 1 1 d .
H00A H 0.931039 0.375758 0.607573 0.022 Uiso 1 1 calc GR
H00B H 0.855761 0.285390 0.706850 0.022 Uiso 1 1 calc GR
H00C H 0.909500 0.376800 0.857351 0.022 Uiso 1 1 calc GR
C005 C 0.5918(3) 0.3687(2) 0.8022(5) 0.0201(5) Uani 1 1 d .
C006 C 0.7059(3) 0.4061(2) 0.6407(5) 0.0206(5) Uani 1 1 d .
H00D H 0.662351 0.387830 0.475914 0.025 Uiso 1 1 calc R
H00E H 0.716696 0.483093 0.651335 0.025 Uiso 1 1 calc R
C007 C 0.3201(4) 0.3790(3) 0.8688(7) 0.0374(8) Uani 1 1 d .
H00F H 0.230686 0.427677 0.835130 0.056 Uiso 1 1 calc GR
H00G H 0.364717 0.382034 1.036430 0.056 Uiso 1 1 calc GR
H00H H 0.283184 0.307825 0.827631 0.056 Uiso 1 1 calc GR

loop_
_atom_site_aniso_label
_atom_site_aniso_U_11
_atom_site_aniso_U_22
_atom_site_aniso_U_33
_atom_site_aniso_U_23
_atom_site_aniso_U_13
_atom_site_aniso_U_12
Cl01 0.0274(3) 0.0240(3) 0.0164(3) -0.0018(2) 0.0061(2) -0.0080(3)
O002 0.0248(10) 0.0299(11) 0.0288(11) 0.0096(9) 0.0076(8) 0.0023(9)
O003 0.0213(10) 0.0391(13) 0.0407(14) 0.0160(11) 0.0095(9) 0.0052(9)
N004 0.0192(10) 0.0193(10) 0.0167(10) 0.0004(8) 0.0050(8) 0.0008(8)
C005 0.0197(12) 0.0181(12) 0.0230(13) -0.0004(10) 0.0050(10) -0.0022(9)
C006 0.0183(12) 0.0190(12) 0.0244(13) 0.0045(10) 0.0035(10) 0.0006(9)
C007 0.0198(14) 0.045(2) 0.049(2) 0.0071(17) 0.0121(13) 0.0020(14)

loop_
_atom_type_symbol
_atom_type_description
_atom_type_scat_dispersion_real
_atom_type_scat_dispersion_imag
_atom_type_scat_source
C C 0.0033 0.0016 'International Tables Vol C Tables 4.2.6.8 and 6.1.1.4'
H H 0.0000 0.0000 'International Tables Vol C Tables 4.2.6.8 and 6.1.1.4'
Cl Cl 0.1484 0.1585 'International Tables Vol C Tables 4.2.6.8 and 6.1.1.4'
N N 0.0061 0.0033 'International Tables Vol C Tables 4.2.6.8 and 6.1.1.4'
O O 0.0106 0.0060 'International Tables Vol C Tables 4.2.6.8 and 6.1.1.4'

loop_
_geom_angle_atom_site_label_1
_geom_angle_atom_site_label_2
_geom_angle_atom_site_label_3
_geom_angle
C005 O003 C007 116.2(3)
O002 C005 O003 125.2(3)
O002 C005 C006 124.7(3)
O003 C005 C006 110.1(2)
N004 C006 C005 110.4(2)

loop_
_geom_bond_atom_site_label_1
_geom_bond_atom_site_label_2
_geom_bond_distance
O002 C005 1.196(4)
O003 C005 1.334(4)
O003 C007 1.454(4)
N004 C006 1.476(3)
C005 C006 1.502(4)
